data_1504301
loop_
_publ_author_name
'Patriciu, Oana-Irina'
'F\^inaru, Adriana-Luminita'
'Massip, St\'ephane'
'Leger, Jean-Michel'
'Jarry, Christian'
'Guillaumet, G\'erald'

_publ_section_title
;
 Smiles rearrangement as a tool for the preparation of
 dihydrodipyridopyrazines.
;
_journal_issue 23
_journal_name_full 'Organic letters'
_journal_page_first 5502
_journal_page_last 5505
_journal_paper_doi 10.1021/ol902369v
_journal_volume 11
_journal_year 2009
_chemical_formula_sum 'C16 H19 Br N4 O'
_chemical_formula_weight 363.26
_chemical_name_systematic
; 
 ? 
;
_space_group_IT_number 2
_symmetry_cell_setting triclinic
_symmetry_space_group_name_Hall '-P 1'
_symmetry_space_group_name_H-M 'P -1'
_atom_sites_solution_hydrogens geom
_atom_sites_solution_primary direct
_atom_sites_solution_secondary difmap
_audit_creation_method SHELXL-97
_cell_angle_alpha 98.908(10)
_cell_angle_beta 102.359(10)
_cell_angle_gamma 109.915(10)
_cell_formula_units_Z 2
_cell_length_a 7.5380(10)
_cell_length_b 10.542(2)
_cell_length_c 12.0440(10)
_cell_measurement_reflns_used 25
_cell_measurement_temperature 293(2)
_cell_measurement_theta_max 35.0
_cell_measurement_theta_min 25.0
_cell_volume 851.5(2)
_computing_structure_refinement 'SHELXL-97 (Sheldrick, 1997)'
_computing_structure_solution 'SHELXS-97 (Sheldrick, 1990)'
_diffrn_ambient_temperature 293(2)
_diffrn_measured_fraction_theta_full 1.000
_diffrn_measured_fraction_theta_max 1.000
_diffrn_measurement_device_type 'Enraf Nonius cad-4 diffractometer'
_diffrn_measurement_method \W-2\Scan
_diffrn_radiation_monochromator graphite
_diffrn_radiation_source 'fine-focus sealed tube'
_diffrn_radiation_type CuK\a
_diffrn_radiation_wavelength 1.54180
_diffrn_reflns_av_R_equivalents 0.0000
_diffrn_reflns_av_sigmaI/netI 0.0101
_diffrn_reflns_limit_h_max 8
_diffrn_reflns_limit_h_min -8
_diffrn_reflns_limit_k_max 12
_diffrn_reflns_limit_k_min -12
_diffrn_reflns_limit_l_max 14
_diffrn_reflns_limit_l_min 0
_diffrn_reflns_number 2893
_diffrn_reflns_theta_full 64.92
_diffrn_reflns_theta_max 64.92
_diffrn_reflns_theta_min 3.88
_diffrn_standards_interval_time 90
_diffrn_standards_number 2
_exptl_absorpt_coefficient_mu 3.346
_exptl_absorpt_correction_T_max 0.7098
_exptl_absorpt_correction_T_min 0.6337
_exptl_absorpt_correction_type psi-scan
_exptl_absorpt_process_details '(North et al., 1968)'
_exptl_crystal_density_diffrn 1.417
_exptl_crystal_density_method 'not measured'
_exptl_crystal_F_000 372
_exptl_crystal_size_max 0.15
_exptl_crystal_size_mid 0.14
_exptl_crystal_size_min 0.11
_refine_diff_density_max 0.602
_refine_diff_density_min -0.442
_refine_diff_density_rms 0.072
_refine_ls_extinction_coef 0.076(3)
_refine_ls_extinction_expression Fc^*^=kFc[1+0.001xFc^2^\l^3^/sin(2\q)]^-1/4^
_refine_ls_extinction_method SHELXL
_refine_ls_goodness_of_fit_ref 1.031
_refine_ls_hydrogen_treatment constr
_refine_ls_matrix_type full
_refine_ls_number_parameters 200
_refine_ls_number_reflns 2893
_refine_ls_number_restraints 0
_refine_ls_restrained_S_all 1.031
_refine_ls_R_factor_all 0.0374
_refine_ls_R_factor_gt 0.0359
_refine_ls_shift/su_max 0.001
_refine_ls_shift/su_mean 0.000
_refine_ls_structure_factor_coef Fsqd
_refine_ls_weighting_details 'calc w=1/[\s^2^(Fo^2^)+(0.0679P)^2^+0.3347P] where P=(Fo^2^+2Fc^2^)/3'
_refine_ls_weighting_scheme calc
_refine_ls_wR_factor_gt 0.0953
_refine_ls_wR_factor_ref 0.0972
_reflns_number_gt 2755
_reflns_number_total 2893
_reflns_threshold_expression >2sigma(I)
_cod_data_source_file ol902369v_si_003.cif
_cod_data_source_block po355
_cod_original_sg_symbol_H-M P-1
_cod_database_code 1504301

loop_
_symmetry_equiv_pos_as_xyz
'x, y, z'
'-x, -y, -z'

loop_
_atom_site_label
_atom_site_type_symbol
_atom_site_fract_x
_atom_site_fract_y
_atom_site_fract_z
_atom_site_U_iso_or_equiv
_atom_site_adp_type
_atom_site_occupancy
_atom_site_symmetry_multiplicity
_atom_site_calc_flag
_atom_site_refinement_flags
C1 C 0.3357(3) 0.6934(2) 0.6826(2) 0.0467(5) Uani 1 1 d .
C2 C 0.3801(3) 0.8110(2) 0.7726(2) 0.0487(5) Uani 1 1 d .
C3 C 0.4927(4) 0.9412(3) 0.7638(3) 0.0619(7) Uani 1 1 d .
H3 H 0.5249 1.0203 0.8229 0.074 Uiso 1 1 calc R
C4 C 0.5563(4) 0.9506(3) 0.6645(3) 0.0663(7) Uani 1 1 d .
H4 H 0.6324 1.0364 0.6551 0.080 Uiso 1 1 calc R
C5 C 0.5048(4) 0.8314(3) 0.5812(3) 0.0610(7) Uani 1 1 d .
H5 H 0.5468 0.8392 0.5145 0.073 Uiso 1 1 calc R
N6 N 0.3981(3) 0.7036(2) 0.5879(2) 0.0553(5) Uani 1 1 d .
Br7 Br 0.28230(4) 0.79143(3) 0.90408(2) 0.05804(19) Uani 1 1 d .
N8 N 0.2251(3) 0.5640(2) 0.69353(19) 0.0543(5) Uani 1 1 d .
H8 H 0.1992 0.5641 0.7597 0.065 Uiso 1 1 calc R
C9 C 0.1482(3) 0.4332(2) 0.6156(2) 0.0456(5) Uani 1 1 d .
C10 C 0.1928(4) 0.4005(3) 0.5118(2) 0.0545(6) Uani 1 1 d .
H10 H 0.2805 0.4688 0.4875 0.065 Uiso 1 1 calc R
C11 C 0.1047(4) 0.2646(3) 0.4452(2) 0.0581(6) Uani 1 1 d .
H11 H 0.1314 0.2407 0.3748 0.070 Uiso 1 1 calc R
C12 C -0.0216(4) 0.1651(3) 0.4830(2) 0.0593(6) Uani 1 1 d .
H12 H -0.0797 0.0740 0.4370 0.071 Uiso 1 1 calc R
N13 N -0.0654(3) 0.1939(2) 0.58417(19) 0.0528(5) Uani 1 1 d .
C14 C 0.0181(3) 0.3237(2) 0.6474(2) 0.0440(5) Uani 1 1 d .
N15 N -0.0372(3) 0.3542(2) 0.75203(18) 0.0469(5) Uani 1 1 d .
C16 C -0.2023(5) 0.4000(3) 0.7342(3) 0.0651(7) Uani 1 1 d .
H16A H -0.2025 0.4454 0.6710 0.098 Uiso 1 1 calc R
H16B H -0.1884 0.4638 0.8047 0.098 Uiso 1 1 calc R
H16C H -0.3240 0.3206 0.7152 0.098 Uiso 1 1 calc R
C17 C -0.0220(3) 0.2843(2) 0.8393(2) 0.0474(5) Uani 1 1 d .
O18 O -0.1458(3) 0.2635(2) 0.89139(19) 0.0691(5) Uani 1 1 d .
C19 C 0.1536(4) 0.2424(3) 0.8771(2) 0.0567(6) Uani 1 1 d .
C20 C 0.2331(7) 0.3025(7) 1.0098(3) 0.1210(19) Uani 1 1 d .
H20A H 0.2839 0.4024 1.0269 0.182 Uiso 1 1 calc R
H20B H 0.3367 0.2730 1.0409 0.182 Uiso 1 1 calc R
H20C H 0.1289 0.2699 1.0452 0.182 Uiso 1 1 calc R
C21 C 0.3210(5) 0.2912(4) 0.8228(3) 0.0815(10) Uani 1 1 d .
H21A H 0.3758 0.3911 0.8408 0.122 Uiso 1 1 calc R
H21B H 0.2720 0.2546 0.7392 0.122 Uiso 1 1 calc R
H21C H 0.4211 0.2588 0.8540 0.122 Uiso 1 1 calc R
C22 C 0.0731(7) 0.0845(4) 0.8515(5) 0.1168(17) Uani 1 1 d .
H22A H 0.0223 0.0458 0.7682 0.175 Uiso 1 1 calc R
H22B H -0.0305 0.0527 0.8874 0.175 Uiso 1 1 calc R
H22C H 0.1768 0.0552 0.8826 0.175 Uiso 1 1 calc R

loop_
_atom_site_aniso_label
_atom_site_aniso_U_11
_atom_site_aniso_U_22
_atom_site_aniso_U_33
_atom_site_aniso_U_23
_atom_site_aniso_U_13
_atom_site_aniso_U_12
C1 0.0470(12) 0.0453(12) 0.0517(13) 0.0200(10) 0.0201(10) 0.0154(10)
C2 0.0472(12) 0.0465(12) 0.0500(13) 0.0161(10) 0.0147(10) 0.0131(10)
C3 0.0608(15) 0.0469(13) 0.0643(16) 0.0147(12) 0.0132(12) 0.0067(11)
C4 0.0582(15) 0.0515(14) 0.0761(19) 0.0274(14) 0.0185(13) 0.0011(12)
C5 0.0581(14) 0.0622(16) 0.0657(16) 0.0303(13) 0.0290(12) 0.0138(12)
N6 0.0585(12) 0.0523(12) 0.0595(12) 0.0227(10) 0.0303(10) 0.0151(9)
Br7 0.0700(3) 0.0511(2) 0.0525(2) 0.01189(13) 0.02471(15) 0.01886(15)
N8 0.0767(14) 0.0392(10) 0.0529(11) 0.0170(9) 0.0368(10) 0.0162(9)
C9 0.0519(12) 0.0431(11) 0.0491(12) 0.0176(10) 0.0226(10) 0.0197(10)
C10 0.0678(15) 0.0530(13) 0.0574(14) 0.0229(11) 0.0341(12) 0.0273(12)
C11 0.0737(16) 0.0618(15) 0.0507(14) 0.0148(12) 0.0284(12) 0.0340(13)
C12 0.0737(17) 0.0477(13) 0.0573(15) 0.0093(11) 0.0203(12) 0.0251(12)
N13 0.0591(12) 0.0436(10) 0.0573(12) 0.0155(9) 0.0205(10) 0.0181(9)
C14 0.0488(12) 0.0428(11) 0.0480(12) 0.0170(9) 0.0215(9) 0.0198(9)
N15 0.0556(11) 0.0438(10) 0.0528(11) 0.0213(9) 0.0290(9) 0.0210(9)
C16 0.0763(18) 0.0767(18) 0.0706(17) 0.0338(15) 0.0407(15) 0.0450(16)
C17 0.0512(12) 0.0441(12) 0.0460(12) 0.0141(10) 0.0192(10) 0.0128(10)
O18 0.0696(12) 0.0894(14) 0.0709(12) 0.0432(11) 0.0419(10) 0.0349(11)
C19 0.0573(14) 0.0644(15) 0.0541(14) 0.0244(12) 0.0189(11) 0.0246(12)
C20 0.091(3) 0.213(6) 0.061(2) 0.016(3) 0.0092(19) 0.077(3)
C21 0.0597(17) 0.111(3) 0.095(2) 0.050(2) 0.0313(17) 0.0415(18)
C22 0.100(3) 0.077(2) 0.198(5) 0.067(3) 0.048(3) 0.047(2)

loop_
_atom_type_symbol
_atom_type_description
_atom_type_scat_dispersion_real
_atom_type_scat_dispersion_imag
_atom_type_scat_source
C C 0.0181 0.0091 'International Tables Vol C Tables 4.2.6.8 and 6.1.1.4'
H H 0.0000 0.0000 'International Tables Vol C Tables 4.2.6.8 and 6.1.1.4'
N N 0.0311 0.0180 'International Tables Vol C Tables 4.2.6.8 and 6.1.1.4'
O O 0.0492 0.0322 'International Tables Vol C Tables 4.2.6.8 and 6.1.1.4'
Br Br -0.6763 1.2805 'International Tables Vol C Tables 4.2.6.8 and 6.1.1.4'

loop_
_geom_angle_atom_site_label_1
_geom_angle_atom_site_label_2
_geom_angle_atom_site_label_3
_geom_angle
N6 C1 N8 119.4(2)
N6 C1 C2 121.8(2)
N8 C1 C2 118.8(2)
C3 C2 C1 119.6(2)
C3 C2 Br7 120.2(2)
C1 C2 Br7 120.17(17)
C2 C3 C4 118.1(3)
C5 C4 C3 118.3(2)
N6 C5 C4 125.0(3)
C1 N6 C5 117.2(2)
C1 N8 C9 131.0(2)
C10 C9 N8 126.1(2)
C10 C9 C14 117.1(2)
N8 C9 C14 116.7(2)
C11 C10 C9 118.7(2)
C12 C11 C10 119.9(2)
N13 C12 C11 122.5(2)
C14 N13 C12 117.5(2)
N13 C14 C9 124.2(2)
N13 C14 N15 117.0(2)
C9 C14 N15 118.7(2)
C17 N15 C14 122.94(19)
C17 N15 C16 115.51(19)
C14 N15 C16 113.58(19)
O18 C17 N15 118.2(2)
O18 C17 C19 119.8(2)
N15 C17 C19 121.9(2)
C21 C19 C22 108.8(3)
C21 C19 C20 108.9(3)
C22 C19 C20 108.9(4)
C21 C19 C17 117.8(2)
C22 C19 C17 107.3(3)
C20 C19 C17 104.8(3)

loop_
_geom_bond_atom_site_label_1
_geom_bond_atom_site_label_2
_geom_bond_distance
C1 N6 1.329(3)
C1 N8 1.379(3)
C1 C2 1.404(4)
C2 C3 1.380(4)
C2 Br7 1.895(2)
C3 C4 1.386(4)
C4 C5 1.359(4)
C5 N6 1.338(3)
N8 C9 1.393(3)
C9 C10 1.386(3)
C9 C14 1.402(3)
C10 C11 1.380(4)
C11 C12 1.366(4)
C12 N13 1.346(4)
N13 C14 1.317(3)
C14 N15 1.434(3)
N15 C17 1.381(3)
N15 C16 1.468(3)
C17 O18 1.211(3)
C17 C19 1.535(4)
C19 C21 1.516(4)
C19 C22 1.519(5)
C19 C20 1.528(5)

loop_
_geom_torsion_atom_site_label_1
_geom_torsion_atom_site_label_2
_geom_torsion_atom_site_label_3
_geom_torsion_atom_site_label_4
_geom_torsion
N6 C1 C2 C3 -0.5(4)
N8 C1 C2 C3 179.2(2)
N6 C1 C2 Br7 178.47(18)
N8 C1 C2 Br7 -1.8(3)
C1 C2 C3 C4 0.7(4)
Br7 C2 C3 C4 -178.3(2)
C2 C3 C4 C5 -0.1(4)
C3 C4 C5 N6 -0.9(5)
N8 C1 N6 C5 179.9(2)
C2 C1 N6 C5 -0.4(4)
C4 C5 N6 C1 1.1(4)
N6 C1 N8 C9 -5.6(4)
C2 C1 N8 C9 174.6(2)
C1 N8 C9 C10 10.7(4)
C1 N8 C9 C14 -171.5(2)
N8 C9 C10 C11 179.2(2)
C14 C9 C10 C11 1.4(4)
C9 C10 C11 C12 -0.9(4)
C10 C11 C12 N13 0.0(4)
C11 C12 N13 C14 0.3(4)
C12 N13 C14 C9 0.4(4)
C12 N13 C14 N15 177.0(2)
C10 C9 C14 N13 -1.2(4)
N8 C9 C14 N13 -179.2(2)
C10 C9 C14 N15 -177.8(2)
N8 C9 C14 N15 4.2(3)
N13 C14 N15 C17 55.2(3)
C9 C14 N15 C17 -127.9(2)
N13 C14 N15 C16 -92.2(3)
C9 C14 N15 C16 84.7(3)
C14 N15 C17 O18 -145.1(3)
C16 N15 C17 O18 1.7(4)
C14 N15 C17 C19 39.3(3)
C16 N15 C17 C19 -173.9(2)
O18 C17 C19 C21 -170.3(3)
N15 C17 C19 C21 5.2(4)
O18 C17 C19 C22 66.6(4)
N15 C17 C19 C22 -117.9(3)
O18 C17 C19 C20 -49.1(4)
N15 C17 C19 C20 126.4(3)
